data_1502070
loop_
_publ_author_name
'Brichacek, Matthew'
'Villalobos, Mauricio Navarro'
'Plichta, Alexandra'
'Njardarson, Jon T.'

_publ_section_title
;
 Stereospecific ring expansion of chiral vinyl aziridines.
;
_journal_issue 5
_journal_name_full 'Organic letters'
_journal_page_first 1110
_journal_page_last 1113
_journal_paper_doi 10.1021/ol200263g
_journal_volume 13
_journal_year 2011
_chemical_absolute_configuration ad
_chemical_formula_moiety 'C23 H20 I N O2 S'
_chemical_formula_sum 'C23 H20 I N O2 S'
_chemical_formula_weight 501.36
_chemical_name_systematic
; 
 ? 
;
_space_group_IT_number 19
_symmetry_cell_setting orthorhombic
_symmetry_space_group_name_Hall 'P 2ac 2ab'
_symmetry_space_group_name_H-M 'P 21 21 21'
_atom_sites_solution_hydrogens geom
_atom_sites_solution_primary direct
_atom_sites_solution_secondary difmap
_audit_creation_method SHELXL-97
_cell_angle_alpha 90.00
_cell_angle_beta 90.00
_cell_angle_gamma 90.00
_cell_formula_units_Z 4
_cell_length_a 12.1844(3)
_cell_length_b 12.7928(3)
_cell_length_c 13.5732(4)
_cell_measurement_reflns_used 9997
_cell_measurement_temperature 173(2)
_cell_measurement_theta_max 33.84
_cell_measurement_theta_min 2.75
_cell_volume 2115.69(10)
_computing_cell_refinement 'Bruker SAINT+'
_computing_data_collection 'Bruker APEX2'
_computing_data_reduction 'Bruker SAINT+'
_computing_molecular_graphics 'Bruker SHELXTL'
_computing_publication_material 'Bruker SHELXTL'
_computing_structure_refinement 'SHELXL-97 (Sheldrick, 1997)'
_computing_structure_solution 'SHELXS-97 (Sheldrick, 1990)'
_diffrn_ambient_temperature 173(2)
_diffrn_measured_fraction_theta_full 0.996
_diffrn_measured_fraction_theta_max 0.996
_diffrn_measurement_device_type 'Bruker X8 APEX II diffractometer'
_diffrn_measurement_method 'phi and omega scans'
_diffrn_radiation_monochromator graphite
_diffrn_radiation_source 'fine-focus sealed tube'
_diffrn_radiation_type MoK\a
_diffrn_radiation_wavelength 0.71073
_diffrn_reflns_av_R_equivalents 0.0278
_diffrn_reflns_av_sigmaI/netI 0.0298
_diffrn_reflns_limit_h_max 9
_diffrn_reflns_limit_h_min -17
_diffrn_reflns_limit_k_max 18
_diffrn_reflns_limit_k_min -18
_diffrn_reflns_limit_l_max 19
_diffrn_reflns_limit_l_min -19
_diffrn_reflns_number 23962
_diffrn_reflns_theta_full 30.51
_diffrn_reflns_theta_max 30.51
_diffrn_reflns_theta_min 2.19
_diffrn_standards_number 0
_exptl_absorpt_coefficient_mu 1.630
_exptl_absorpt_correction_T_max 0.8875
_exptl_absorpt_correction_T_min 0.5616
_exptl_absorpt_correction_type multi-scan
_exptl_absorpt_process_details SADABS
_exptl_crystal_colour colourless
_exptl_crystal_density_diffrn 1.574
_exptl_crystal_density_method 'not measured'
_exptl_crystal_description plate
_exptl_crystal_F_000 1000
_exptl_crystal_size_max 0.40
_exptl_crystal_size_mid 0.25
_exptl_crystal_size_min 0.08
_refine_diff_density_max 0.703
_refine_diff_density_min -0.486
_refine_diff_density_rms 0.061
_refine_ls_abs_structure_details 'Flack H D (1983), Acta Cryst. A39, 876-881'
_refine_ls_abs_structure_Flack -0.035(11)
_refine_ls_extinction_method none
_refine_ls_goodness_of_fit_ref 1.013
_refine_ls_hydrogen_treatment riding
_refine_ls_matrix_type full
_refine_ls_number_parameters 254
_refine_ls_number_reflns 6406
_refine_ls_number_restraints 0
_refine_ls_restrained_S_all 1.013
_refine_ls_R_factor_all 0.0270
_refine_ls_R_factor_gt 0.0239
_refine_ls_shift/su_max 0.019
_refine_ls_shift/su_mean 0.000
_refine_ls_structure_factor_coef Fsqd
_refine_ls_weighting_details 'calc w=1/[\s^2^(Fo^2^)+(0.0318P)^2^+0.0000P] where P=(Fo^2^+2Fc^2^)/3'
_refine_ls_weighting_scheme calc
_refine_ls_wR_factor_gt 0.0562
_refine_ls_wR_factor_ref 0.0580
_reflns_number_gt 5967
_reflns_number_total 6406
_reflns_threshold_expression >2sigma(I)
_cod_data_source_file ol200263g_si_004.cif
_cod_data_source_block mb1
_cod_depositor_comments
;
The following automatic conversions were performed:

'_symmetry_cell_setting' value 'Orthorhombic' changed to
'orthorhombic' according to
/home/saulius/struct/CIF-dictionaries/cif_core.dic dictionary named
'cif_core.dic' version 2.4.1 from 2010-06-29.

Automatic conversion script
Id: cif_fix_values 1715 2011-07-08 13:25:40Z adriana 
;
_cod_original_sg_symbol_H-M P2(1)2(1)2(1)
_cod_database_code 1502070

loop_
_symmetry_equiv_pos_as_xyz
'x, y, z'
'-x+1/2, -y, z+1/2'
'-x, y+1/2, -z+1/2'
'x+1/2, -y+1/2, -z'

loop_
_atom_site_label
_atom_site_type_symbol
_atom_site_fract_x
_atom_site_fract_y
_atom_site_fract_z
_atom_site_U_iso_or_equiv
_atom_site_adp_type
_atom_site_occupancy
_atom_site_symmetry_multiplicity
_atom_site_calc_flag
_atom_site_refinement_flags
I1 I 0.762848(11) 0.130917(10) 0.829464(10) 0.03241(4) Uani 1 1 d .
S1 S 0.98767(4) -0.30337(4) 1.17786(4) 0.02286(9) Uani 1 1 d .
O1 O 0.89797(12) -0.23162(12) 1.18811(11) 0.0311(3) Uani 1 1 d .
O2 O 0.96911(14) -0.41299(12) 1.19131(11) 0.0333(3) Uani 1 1 d .
N1 N 1.03773(13) -0.28897(13) 1.06687(11) 0.0214(3) Uani 1 1 d .
C1 C 1.09153(16) -0.18790(17) 1.04039(14) 0.0245(4) Uani 1 1 d .
H1B H 1.1231 -0.1553 1.1010 0.029 Uiso 1 1 calc R
C2 C 1.18352(17) -0.22617(19) 0.97520(16) 0.0318(5) Uani 1 1 d .
H2B H 1.2371 -0.1815 0.9467 0.038 Uiso 1 1 calc R
C3 C 1.18162(16) -0.3281(2) 0.96199(16) 0.0316(5) Uani 1 1 d .
H3A H 1.2324 -0.3646 0.9215 0.038 Uiso 1 1 calc R
C4 C 1.09047(15) -0.38048(16) 1.01782(14) 0.0249(4) Uani 1 1 d .
H4A H 1.1225 -0.4277 1.0690 0.030 Uiso 1 1 calc R
C5 C 1.00950(17) -0.44150(17) 0.95515(14) 0.0256(4) Uani 1 1 d .
C6 C 1.01586(19) -0.54999(18) 0.95068(16) 0.0302(4) Uani 1 1 d .
H6A H 1.0717 -0.5853 0.9864 0.036 Uiso 1 1 calc R
C7 C 0.9422(2) -0.60720(19) 0.89516(17) 0.0372(5) Uani 1 1 d .
H7A H 0.9479 -0.6812 0.8932 0.045 Uiso 1 1 calc R
C8 C 0.86028(19) -0.55755(19) 0.84238(17) 0.0359(5) Uani 1 1 d .
H8A H 0.8094 -0.5969 0.8045 0.043 Uiso 1 1 calc R
C9 C 0.8536(2) -0.44931(19) 0.84575(17) 0.0375(5) Uani 1 1 d .
H9A H 0.7980 -0.4143 0.8094 0.045 Uiso 1 1 calc R
C10 C 0.92719(19) -0.39188(18) 0.90154(17) 0.0343(5) Uani 1 1 d .
H10A H 0.9214 -0.3178 0.9033 0.041 Uiso 1 1 calc R
C11 C 1.01449(15) -0.11088(15) 0.99087(14) 0.0233(4) Uani 1 1 d .
C12 C 0.99917(18) -0.11263(17) 0.88924(15) 0.0283(4) Uani 1 1 d .
H12A H 1.0377 -0.1624 0.8506 0.034 Uiso 1 1 calc R
C13 C 0.92873(17) -0.04305(16) 0.84373(15) 0.0283(4) Uani 1 1 d .
H13A H 0.9190 -0.0448 0.7743 0.034 Uiso 1 1 calc R
C14 C 0.87237(16) 0.02937(16) 0.90043(16) 0.0258(4) Uani 1 1 d .
C15 C 0.88817(18) 0.03410(16) 1.00214(16) 0.0291(4) Uani 1 1 d .
H15A H 0.8507 0.0849 1.0405 0.035 Uiso 1 1 calc R
C16 C 0.95914(17) -0.03614(18) 1.04640(16) 0.0281(4) Uani 1 1 d .
H16A H 0.9702 -0.0333 1.1156 0.034 Uiso 1 1 calc R
C17 C 1.09115(16) -0.26099(16) 1.25923(14) 0.0220(4) Uani 1 1 d .
C18 C 1.08111(18) -0.16637(18) 1.30831(15) 0.0293(4) Uani 1 1 d .
H18A H 1.0169 -0.1251 1.3005 0.035 Uiso 1 1 calc R
C19 C 1.16529(17) -0.13275(18) 1.36865(15) 0.0304(4) Uani 1 1 d .
H19A H 1.1583 -0.0678 1.4020 0.036 Uiso 1 1 calc R
C20 C 1.25921(18) -0.19118(16) 1.38162(14) 0.0278(4) Uani 1 1 d .
C21 C 1.26838(18) -0.28540(17) 1.33103(16) 0.0331(4) Uani 1 1 d .
H21A H 1.3329 -0.3263 1.3387 0.040 Uiso 1 1 calc R
C22 C 1.18566(18) -0.32089(18) 1.26977(15) 0.0291(4) Uani 1 1 d .
H22A H 1.1933 -0.3852 1.2354 0.035 Uiso 1 1 calc R
C23 C 1.3509(2) -0.1527(2) 1.44700(19) 0.0414(6) Uani 1 1 d .
H23A H 1.3272 -0.0894 1.4817 0.062 Uiso 1 1 calc R
H23B H 1.4155 -0.1367 1.4066 0.062 Uiso 1 1 calc R
H23C H 1.3696 -0.2069 1.4951 0.062 Uiso 1 1 calc R

loop_
_atom_site_aniso_label
_atom_site_aniso_U_11
_atom_site_aniso_U_22
_atom_site_aniso_U_33
_atom_site_aniso_U_23
_atom_site_aniso_U_13
_atom_site_aniso_U_12
I1 0.02944(6) 0.02865(7) 0.03914(7) 0.00751(6) -0.00404(5) 0.00256(5)
S1 0.02116(19) 0.0250(2) 0.0225(2) -0.0014(2) 0.00184(18) -0.00011(16)
O1 0.0220(6) 0.0392(9) 0.0322(8) -0.0056(7) 0.0027(6) 0.0058(6)
O2 0.0390(8) 0.0273(8) 0.0335(8) 0.0007(6) 0.0011(6) -0.0090(6)
N1 0.0241(8) 0.0215(8) 0.0187(7) -0.0016(6) 0.0014(6) 0.0022(6)
C1 0.0220(9) 0.0287(10) 0.0227(9) 0.0013(8) -0.0005(7) 0.0003(8)
C2 0.0208(9) 0.0436(13) 0.0309(11) 0.0050(10) 0.0016(8) 0.0010(9)
C3 0.0203(9) 0.0441(13) 0.0305(11) -0.0026(9) 0.0007(7) 0.0080(9)
C4 0.0244(8) 0.0255(10) 0.0247(9) -0.0018(8) -0.0012(7) 0.0078(8)
C5 0.0275(9) 0.0279(10) 0.0215(9) -0.0022(8) 0.0013(7) 0.0034(8)
C6 0.0329(10) 0.0292(11) 0.0286(10) -0.0006(9) 0.0030(8) 0.0058(9)
C7 0.0427(12) 0.0302(12) 0.0388(12) -0.0065(10) 0.0064(10) -0.0010(10)
C8 0.0343(10) 0.0418(12) 0.0317(11) -0.0102(10) 0.0040(9) -0.0061(9)
C9 0.0341(10) 0.0448(13) 0.0335(12) -0.0026(10) -0.0080(9) 0.0033(10)
C10 0.0381(11) 0.0279(11) 0.0369(12) -0.0031(9) -0.0096(9) 0.0050(9)
C11 0.0216(8) 0.0249(10) 0.0234(8) 0.0032(8) 0.0004(7) -0.0018(7)
C12 0.0321(10) 0.0262(11) 0.0264(9) -0.0041(8) 0.0003(7) 0.0041(8)
C13 0.0326(10) 0.0301(10) 0.0221(10) 0.0013(8) -0.0035(8) 0.0006(8)
C14 0.0244(9) 0.0234(10) 0.0297(10) 0.0049(8) -0.0017(7) -0.0015(8)
C15 0.0318(10) 0.0274(10) 0.0282(10) -0.0001(9) 0.0034(8) 0.0040(8)
C16 0.0309(10) 0.0312(11) 0.0223(9) 0.0007(9) 0.0015(7) 0.0007(9)
C17 0.0238(9) 0.0229(9) 0.0192(8) 0.0002(7) 0.0019(7) -0.0001(7)
C18 0.0270(10) 0.0290(10) 0.0318(11) -0.0061(9) 0.0035(7) 0.0033(8)
C19 0.0315(10) 0.0280(10) 0.0316(10) -0.0083(9) 0.0026(7) -0.0031(9)
C20 0.0283(10) 0.0299(10) 0.0252(8) 0.0009(8) -0.0003(8) -0.0063(9)
C21 0.0305(9) 0.0342(10) 0.0346(10) 0.0027(9) -0.0060(10) 0.0060(8)
C22 0.0337(11) 0.0250(10) 0.0286(10) -0.0043(8) -0.0043(8) 0.0090(9)
C23 0.0352(12) 0.0437(15) 0.0452(13) -0.0052(11) -0.0089(10) -0.0101(10)

loop_
_atom_type_symbol
_atom_type_description
_atom_type_scat_dispersion_real
_atom_type_scat_dispersion_imag
_atom_type_scat_source
C C 0.0033 0.0016 'International Tables Vol C Tables 4.2.6.8 and 6.1.1.4'
H H 0.0000 0.0000 'International Tables Vol C Tables 4.2.6.8 and 6.1.1.4'
N N 0.0061 0.0033 'International Tables Vol C Tables 4.2.6.8 and 6.1.1.4'
O O 0.0106 0.0060 'International Tables Vol C Tables 4.2.6.8 and 6.1.1.4'
S S 0.1246 0.1234 'International Tables Vol C Tables 4.2.6.8 and 6.1.1.4'
I I -0.4742 1.8119 'International Tables Vol C Tables 4.2.6.8 and 6.1.1.4'

loop_
_geom_angle_atom_site_label_1
_geom_angle_atom_site_label_2
_geom_angle_atom_site_label_3
_geom_angle
O2 S1 O1 119.61(10)
O2 S1 N1 106.65(9)
O1 S1 N1 107.55(9)
O2 S1 C17 109.54(10)
O1 S1 C17 106.72(9)
N1 S1 C17 106.02(9)
C1 N1 C4 112.51(15)
C1 N1 S1 118.86(13)
C4 N1 S1 118.89(13)
N1 C1 C11 113.39(16)
N1 C1 C2 100.73(17)
C11 C1 C2 114.21(16)
C3 C2 C1 112.83(19)
C2 C3 C4 112.72(19)
N1 C4 C3 101.15(16)
N1 C4 C5 111.93(15)
C3 C4 C5 115.28(16)
C6 C5 C10 118.2(2)
C6 C5 C4 120.06(18)
C10 C5 C4 121.76(19)
C7 C6 C5 121.1(2)
C8 C7 C6 120.5(2)
C7 C8 C9 118.9(2)
C10 C9 C8 120.6(2)
C9 C10 C5 120.7(2)
C16 C11 C12 118.86(19)
C16 C11 C1 120.39(17)
C12 C11 C1 120.75(18)
C13 C12 C11 121.04(19)
C14 C13 C12 119.33(19)
C13 C14 C15 120.65(19)
C13 C14 I1 118.31(15)
C15 C14 I1 121.03(15)
C16 C15 C14 119.2(2)
C15 C16 C11 120.91(19)
C18 C17 C22 120.30(19)
C18 C17 S1 120.43(16)
C22 C17 S1 119.18(15)
C19 C18 C17 119.4(2)
C20 C19 C18 121.6(2)
C19 C20 C21 118.25(19)
C19 C20 C23 120.86(19)
C21 C20 C23 120.9(2)
C22 C21 C20 121.49(19)
C21 C22 C17 118.97(19)

loop_
_geom_bond_atom_site_label_1
_geom_bond_atom_site_label_2
_geom_bond_distance
I1 C14 2.097(2)
S1 O2 1.4321(16)
S1 O1 1.4340(15)
S1 N1 1.6357(16)
S1 C17 1.762(2)
N1 C1 1.494(3)
N1 C4 1.492(2)
C1 C11 1.518(3)
C1 C2 1.510(3)
C2 C3 1.316(3)
C3 C4 1.502(3)
C4 C5 1.519(3)
C5 C6 1.391(3)
C5 C10 1.392(3)
C6 C7 1.381(3)
C7 C8 1.383(3)
C8 C9 1.388(3)
C9 C10 1.384(3)
C11 C16 1.392(3)
C11 C12 1.392(3)
C12 C13 1.382(3)
C13 C14 1.386(3)
C14 C15 1.395(3)
C15 C16 1.384(3)
C17 C18 1.387(3)
C17 C22 1.391(3)
C18 C19 1.381(3)
C19 C20 1.378(3)
C20 C21 1.392(3)
C20 C23 1.509(3)
C21 C22 1.383(3)
